data_4064275
loop_
_publ_author_name
'Tourneux, Jean-Christophe'
'Berthet, Jean-Claude'
'Cantat, Thibault'
'Thu\'ery, Pierre'
'M\'ezailles, Nicolas'
'Le Floch, Pascal'
'Ephritikhine, Michel'

_publ_section_title
;
 Uranium(IV) Nucleophilic Carbene Complexes
;
_journal_issue 11
_journal_name_full Organometallics
_journal_page_first 2957
_journal_paper_doi 10.1021/om200006g
_journal_volume 30
_journal_year 2011
_chemical_formula_sum 'C39.5 H42 O P2 S2 U'
_chemical_formula_weight 896.82
_space_group_IT_number 14
_symmetry_cell_setting monoclinic
_symmetry_space_group_name_Hall '-P 2ybc'
_symmetry_space_group_name_H-M 'P 1 21/c 1'
_atom_sites_solution_hydrogens geom
_atom_sites_solution_primary direct
_atom_sites_solution_secondary difmap
_audit_creation_method SHELXL-97
_cell_angle_alpha 90.00
_cell_angle_beta 102.369(5)
_cell_angle_gamma 90.00
_cell_formula_units_Z 4
_cell_length_a 12.2184(10)
_cell_length_b 15.2045(8)
_cell_length_c 21.5057(19)
_cell_measurement_reflns_used 112249
_cell_measurement_temperature 150(2)
_cell_measurement_theta_max 25.68
_cell_measurement_theta_min 2.17
_cell_volume 3902.5(5)
_computing_cell_refinement 'HKL2000 (Otwinowski & Minor, 1997)'
_computing_data_collection 'COLLECT (Nonius, 1998)'
_computing_data_reduction 'HKL2000 (Otwinowski & Minor, 1997)'
_computing_molecular_graphics 'SHELXTL (Sheldrick, 2008)'
_computing_publication_material 'SHELXTL (Sheldrick, 2008); PLATON (Spek, 2003)'
_computing_structure_refinement 'SHELXL-97 (Sheldrick, 2008)'
_computing_structure_solution 'SHELXS-97 (Sheldrick, 2008)'
_diffrn_ambient_temperature 150(2)
_diffrn_measured_fraction_theta_full 0.997
_diffrn_measured_fraction_theta_max 0.997
_diffrn_measurement_device_type 'Nonius Kappa-CCD area-detector diffractometer'
_diffrn_measurement_method 'two \f and four \w scans with 2\% steps (399 frames)'
_diffrn_radiation_monochromator graphite
_diffrn_radiation_source 'fine-focus sealed tube'
_diffrn_radiation_type MoK\a
_diffrn_radiation_wavelength 0.71073
_diffrn_reflns_av_R_equivalents 0.0682
_diffrn_reflns_av_sigmaI/netI 0.0838
_diffrn_reflns_limit_h_max 14
_diffrn_reflns_limit_h_min -14
_diffrn_reflns_limit_k_max 18
_diffrn_reflns_limit_k_min -18
_diffrn_reflns_limit_l_max 26
_diffrn_reflns_limit_l_min -26
_diffrn_reflns_number 112249
_diffrn_reflns_theta_full 25.68
_diffrn_reflns_theta_max 25.68
_diffrn_reflns_theta_min 2.17
_diffrn_standards_decay_% 0
_diffrn_standards_interval_time 0
_diffrn_standards_number 0
_exptl_absorpt_coefficient_mu 4.376
_exptl_absorpt_correction_T_max 0.736
_exptl_absorpt_correction_T_min 0.480
_exptl_absorpt_correction_type multi-scan
_exptl_absorpt_process_details 'SCALEPACK (Otwinowski & Minor, 1997)'
_exptl_crystal_colour 'translucent dark red'
_exptl_crystal_density_diffrn 1.526
_exptl_crystal_density_method 'not measured'
_exptl_crystal_description irregular
_exptl_crystal_F_000 1764
_exptl_crystal_size_max 0.24
_exptl_crystal_size_mid 0.15
_exptl_crystal_size_min 0.07
_refine_diff_density_max 1.773
_refine_diff_density_min -1.339
_refine_diff_density_rms 0.217
_refine_ls_extinction_method none
_refine_ls_goodness_of_fit_ref 1.022
_refine_ls_hydrogen_treatment constr
_refine_ls_matrix_type full
_refine_ls_number_parameters 435
_refine_ls_number_reflns 7391
_refine_ls_number_restraints 102
_refine_ls_restrained_S_all 1.032
_refine_ls_R_factor_all 0.0929
_refine_ls_R_factor_gt 0.0502
_refine_ls_shift/su_max 0.001
_refine_ls_shift/su_mean 0.000
_refine_ls_structure_factor_coef Fsqd
_refine_ls_weighting_details 'calc w=1/[\s^2^(Fo^2^)+(0.0656P)^2^+0.2494P] where P=(Fo^2^+2Fc^2^)/3'
_refine_ls_weighting_scheme calc
_refine_ls_wR_factor_gt 0.1156
_refine_ls_wR_factor_ref 0.1303
_reflns_number_gt 4956
_reflns_number_total 7391
_reflns_threshold_expression >2sigma(I)
_cod_data_source_file om200006g_si_003.cif
_cod_data_source_block 13.0.5pentane
_cod_original_sg_symbol_H-M 'P 21/c'
_cod_original_formula_sum 'C39.50 H42 O P2 S2 U'
_cod_database_code 4064275

loop_
_symmetry_equiv_pos_as_xyz
'x, y, z'
'-x, y+1/2, -z+1/2'
'-x, -y, -z'
'x, -y-1/2, z-1/2'

loop_
_atom_site_label
_atom_site_type_symbol
_atom_site_fract_x
_atom_site_fract_y
_atom_site_fract_z
_atom_site_U_iso_or_equiv
_atom_site_adp_type
_atom_site_occupancy
_atom_site_symmetry_multiplicity
_atom_site_calc_flag
_atom_site_refinement_flags
U U 0.78297(3) 0.792343(19) 0.565695(14) 0.04212(12) Uani 1 1 d .
S1 S 0.5548(2) 0.85134(16) 0.51496(11) 0.0560(6) Uani 1 1 d .
S2 S 0.97377(18) 0.81852(16) 0.50702(11) 0.0523(6) Uani 1 1 d .
P1 P 0.59743(19) 0.81189(15) 0.43328(11) 0.0460(5) Uani 1 1 d .
P2 P 0.85402(18) 0.79414(14) 0.42853(10) 0.0444(5) Uani 1 1 d .
O1 O 0.8071(6) 0.9519(4) 0.5870(4) 0.080(2) Uani 1 1 d D
C1 C 0.7332(6) 0.7820(5) 0.4541(4) 0.0416(19) Uani 1 1 d .
C2 C 0.5060(7) 0.7223(6) 0.4018(4) 0.051(2) Uani 1 1 d .
C3 C 0.3993(8) 0.7362(8) 0.3651(5) 0.072(3) Uani 1 1 d .
H3 H 0.3770 0.7935 0.3535 0.086 Uiso 1 1 calc R
C4 C 0.3243(10) 0.6675(9) 0.3447(6) 0.087(4) Uani 1 1 d .
H4 H 0.2537 0.6790 0.3198 0.104 Uiso 1 1 calc R
C5 C 0.3566(9) 0.5815(7) 0.3623(5) 0.068(3) Uani 1 1 d .
H5 H 0.3071 0.5352 0.3498 0.082 Uiso 1 1 calc R
C6 C 0.4644(9) 0.5652(7) 0.3990(5) 0.066(3) Uani 1 1 d .
H6 H 0.4870 0.5080 0.4106 0.079 Uiso 1 1 calc R
C7 C 0.5372(8) 0.6355(6) 0.4180(4) 0.055(2) Uani 1 1 d .
H7 H 0.6086 0.6243 0.4420 0.066 Uiso 1 1 calc R
C8 C 0.5656(7) 0.8964(5) 0.3722(4) 0.049(2) Uani 1 1 d .
C9 C 0.5738(6) 0.8772(6) 0.3100(4) 0.047(2) Uani 1 1 d .
H9 H 0.5927 0.8204 0.3002 0.056 Uiso 1 1 calc R
C10 C 0.5549(8) 0.9394(6) 0.2630(4) 0.056(2) Uani 1 1 d .
H10 H 0.5642 0.9257 0.2223 0.068 Uiso 1 1 calc R
C11 C 0.5211(8) 1.0241(7) 0.2769(5) 0.064(3) Uani 1 1 d .
H11 H 0.5040 1.0664 0.2451 0.077 Uiso 1 1 calc R
C12 C 0.5137(10) 1.0437(7) 0.3392(5) 0.081(3) Uani 1 1 d .
H12 H 0.4962 1.1005 0.3498 0.097 Uiso 1 1 calc R
C13 C 0.5321(9) 0.9793(7) 0.3846(5) 0.080(4) Uani 1 1 d .
H13 H 0.5216 0.9922 0.4252 0.096 Uiso 1 1 calc R
C14 C 0.8878(7) 0.6938(5) 0.3895(4) 0.046(2) Uani 1 1 d .
C15 C 0.7999(8) 0.6418(5) 0.3584(4) 0.053(2) Uani 1 1 d .
H15 H 0.7260 0.6583 0.3568 0.063 Uiso 1 1 calc R
C16 C 0.8246(9) 0.5638(6) 0.3295(5) 0.063(3) Uani 1 1 d .
H16 H 0.7662 0.5286 0.3082 0.076 Uiso 1 1 calc R
C17 C 0.9337(10) 0.5381(6) 0.3321(5) 0.068(3) Uani 1 1 d .
H17 H 0.9487 0.4856 0.3133 0.081 Uiso 1 1 calc R
C18 C 1.0197(9) 0.5903(7) 0.3624(5) 0.069(3) Uani 1 1 d .
H18 H 1.0933 0.5737 0.3636 0.082 Uiso 1 1 calc R
C19 C 0.9979(8) 0.6684(6) 0.3916(5) 0.059(2) Uani 1 1 d .
H19 H 1.0569 0.7033 0.4124 0.071 Uiso 1 1 calc R
C20 C 0.8564(7) 0.8819(5) 0.3709(4) 0.0425(19) Uani 1 1 d .
C21 C 0.8541(6) 0.8655(6) 0.3078(4) 0.0446(19) Uani 1 1 d .
H21 H 0.8497 0.8077 0.2933 0.054 Uiso 1 1 calc R
C22 C 0.8581(7) 0.9333(6) 0.2655(4) 0.048(2) Uani 1 1 d .
H22 H 0.8586 0.9208 0.2232 0.058 Uiso 1 1 calc R
C23 C 0.8614(8) 1.0178(6) 0.2857(4) 0.058(2) Uani 1 1 d .
H23 H 0.8596 1.0633 0.2566 0.070 Uiso 1 1 calc R
C24 C 0.8673(11) 1.0369(7) 0.3481(5) 0.090(4) Uani 1 1 d U
H24 H 0.8757 1.0948 0.3623 0.108 Uiso 1 1 calc R
C25 C 0.8606(10) 0.9681(6) 0.3911(5) 0.075(3) Uani 1 1 d U
H25 H 0.8591 0.9810 0.4332 0.090 Uiso 1 1 calc R
C26 C 0.7476(9) 0.6212(6) 0.5823(5) 0.061(3) Uani 1 1 d .
H26 H 0.7184 0.5760 0.5545 0.073 Uiso 1 1 calc R
C27 C 0.8615(10) 0.6309(6) 0.5896(5) 0.068(3) Uani 1 1 d .
H27 H 0.8905 0.5930 0.5633 0.081 Uiso 1 1 calc R
C28 C 0.9457(8) 0.6835(7) 0.6269(5) 0.063(3) Uani 1 1 d .
H28 H 1.0174 0.6691 0.6222 0.076 Uiso 1 1 calc R
C29 C 0.9441(9) 0.7523(8) 0.6692(5) 0.075(3) Uani 1 1 d .
H29 H 1.0152 0.7753 0.6850 0.090 Uiso 1 1 calc R
C30 C 0.8618(10) 0.7952(7) 0.6939(5) 0.077(3) Uani 1 1 d .
H30 H 0.8914 0.8395 0.7225 0.092 Uiso 1 1 calc R
C31 C 0.7491(10) 0.7878(7) 0.6862(5) 0.070(3) Uani 1 1 d .
H31 H 0.7200 0.8295 0.7099 0.084 Uiso 1 1 calc R
C32 C 0.6665(9) 0.7340(6) 0.6520(5) 0.060(3) Uani 1 1 d .
H32 H 0.5961 0.7458 0.6599 0.072 Uiso 1 1 calc R
C33 C 0.6650(8) 0.6653(6) 0.6080(5) 0.058(2) Uani 1 1 d .
H33 H 0.5932 0.6439 0.5920 0.070 Uiso 1 1 calc R
C34 C 0.7954(11) 1.0150(5) 0.5374(4) 0.096(3) Uani 1 1 d DU
H34A H 0.7340 0.9993 0.5025 0.115 Uiso 1 1 calc R
H34B H 0.8637 1.0187 0.5214 0.115 Uiso 1 1 calc R
C35 C 0.7723(9) 1.1001(6) 0.5661(4) 0.080(3) Uani 1 1 d DU
H35A H 0.8027 1.1485 0.5458 0.096 Uiso 1 1 calc R
H35B H 0.6922 1.1089 0.5608 0.096 Uiso 1 1 calc R
C36 C 0.8283(10) 1.0960(7) 0.6371(4) 0.090(3) Uani 1 1 d DU
H36A H 0.9069 1.1121 0.6450 0.107 Uiso 1 1 calc R
H36B H 0.7899 1.1320 0.6629 0.107 Uiso 1 1 calc R
C37 C 0.8116(11) 0.9974(7) 0.6467(5) 0.094(3) Uani 1 1 d DU
H37A H 0.8731 0.9746 0.6789 0.113 Uiso 1 1 calc R
H37B H 0.7425 0.9878 0.6610 0.113 Uiso 1 1 calc R
C38 C 0.306(2) 0.7602(17) 0.1948(9) 0.111(9) Uani 0.50 1 d PDU
H38A H 0.2412 0.7232 0.1823 0.167 Uiso 0.50 1 calc PR
H38B H 0.2999 0.7929 0.2322 0.167 Uiso 0.50 1 calc PR
H38C H 0.3721 0.7246 0.2038 0.167 Uiso 0.50 1 calc PR
C39 C 0.312(3) 0.8236(14) 0.1412(8) 0.154(13) Uani 0.50 1 d PDU
H39A H 0.2558 0.8690 0.1392 0.184 Uiso 0.50 1 calc PR
H39B H 0.3851 0.8518 0.1497 0.184 Uiso 0.50 1 calc PR
C40 C 0.294(2) 0.7768(12) 0.0785(8) 0.107(9) Uani 0.50 1 d PDU
H40A H 0.2197 0.7511 0.0691 0.128 Uiso 0.50 1 calc PR
H40B H 0.3481 0.7295 0.0812 0.128 Uiso 0.50 1 calc PR
C41 C 0.3059(19) 0.8386(14) 0.0250(8) 0.089(7) Uani 0.50 1 d PDU
H41A H 0.3831 0.8583 0.0316 0.107 Uiso 0.50 1 calc PR
H41B H 0.2884 0.8069 -0.0151 0.107 Uiso 0.50 1 calc PR
C42 C 0.230(3) 0.9174(16) 0.0209(16) 0.158(14) Uani 0.50 1 d PDU
H42A H 0.1784 0.9088 0.0482 0.237 Uiso 0.50 1 calc PR
H42B H 0.1896 0.9248 -0.0222 0.237 Uiso 0.50 1 calc PR
H42C H 0.2745 0.9690 0.0341 0.237 Uiso 0.50 1 calc PR

loop_
_atom_site_aniso_label
_atom_site_aniso_U_11
_atom_site_aniso_U_22
_atom_site_aniso_U_33
_atom_site_aniso_U_23
_atom_site_aniso_U_13
_atom_site_aniso_U_12
U 0.0537(2) 0.03648(18) 0.03947(18) 0.00622(15) 0.01727(13) 0.00311(16)
S1 0.0642(14) 0.0661(15) 0.0440(13) 0.0122(11) 0.0261(11) 0.0241(12)
S2 0.0475(12) 0.0636(14) 0.0480(13) 0.0142(11) 0.0151(10) 0.0103(10)
P1 0.0509(13) 0.0491(13) 0.0426(12) 0.0098(10) 0.0201(10) 0.0143(10)
P2 0.0496(12) 0.0447(12) 0.0431(12) 0.0075(10) 0.0194(10) 0.0108(10)
O1 0.092(5) 0.035(3) 0.129(7) -0.002(4) 0.063(5) 0.002(3)
C1 0.048(5) 0.049(5) 0.030(4) 0.007(4) 0.015(3) 0.009(4)
C2 0.049(5) 0.064(6) 0.046(5) 0.003(4) 0.026(4) 0.008(4)
C3 0.055(6) 0.089(8) 0.076(7) 0.020(6) 0.022(5) 0.009(6)
C4 0.065(7) 0.101(9) 0.095(9) 0.008(8) 0.020(7) -0.013(7)
C5 0.071(7) 0.074(7) 0.060(7) -0.005(6) 0.015(5) -0.003(6)
C6 0.081(7) 0.061(6) 0.058(6) -0.003(5) 0.020(5) -0.006(5)
C7 0.059(6) 0.060(6) 0.047(5) -0.002(4) 0.015(4) 0.002(5)
C8 0.050(5) 0.055(5) 0.046(5) 0.009(4) 0.019(4) 0.020(4)
C9 0.045(5) 0.057(5) 0.042(5) 0.006(4) 0.015(4) 0.010(4)
C10 0.058(6) 0.066(6) 0.044(5) 0.006(5) 0.010(4) 0.011(5)
C11 0.071(6) 0.067(6) 0.058(6) 0.017(5) 0.024(5) 0.027(5)
C12 0.125(9) 0.064(6) 0.063(7) 0.021(5) 0.043(6) 0.055(7)
C13 0.114(9) 0.090(8) 0.051(6) 0.026(6) 0.048(6) 0.053(7)
C14 0.046(5) 0.042(5) 0.056(5) 0.006(4) 0.023(4) 0.008(4)
C15 0.058(6) 0.049(5) 0.059(6) 0.006(4) 0.032(5) 0.016(4)
C16 0.079(7) 0.049(6) 0.070(7) 0.004(5) 0.036(5) 0.000(5)
C17 0.096(8) 0.047(5) 0.070(7) 0.014(5) 0.040(6) 0.035(6)
C18 0.066(7) 0.070(7) 0.077(7) 0.008(6) 0.031(6) 0.028(6)
C19 0.067(6) 0.057(5) 0.058(6) 0.004(5) 0.024(5) 0.009(5)
C20 0.049(5) 0.041(4) 0.038(5) 0.005(4) 0.011(4) 0.012(4)
C21 0.045(5) 0.047(5) 0.042(5) 0.001(4) 0.012(4) 0.000(4)
C22 0.050(5) 0.064(6) 0.031(4) 0.012(4) 0.009(4) 0.000(4)
C23 0.089(7) 0.044(5) 0.034(5) 0.004(4) -0.003(5) -0.014(5)
C24 0.139(8) 0.057(5) 0.065(6) 0.004(5) 0.001(6) -0.002(6)
C25 0.124(7) 0.055(5) 0.046(5) 0.002(4) 0.021(5) 0.018(5)
C26 0.079(7) 0.047(5) 0.056(6) 0.004(5) 0.012(5) -0.020(5)
C27 0.102(9) 0.050(6) 0.060(6) 0.018(5) 0.039(6) 0.022(6)
C28 0.053(6) 0.071(7) 0.067(7) 0.021(6) 0.014(5) 0.007(5)
C29 0.070(7) 0.092(8) 0.053(6) 0.026(6) -0.011(5) -0.032(6)
C30 0.094(9) 0.082(8) 0.057(6) -0.020(6) 0.023(6) -0.031(7)
C31 0.102(9) 0.066(7) 0.050(6) 0.009(5) 0.036(6) -0.004(6)
C32 0.072(7) 0.056(6) 0.061(6) 0.026(5) 0.033(5) 0.014(5)
C33 0.048(5) 0.059(6) 0.063(6) 0.023(5) 0.002(5) -0.013(5)
C34 0.108(5) 0.083(5) 0.098(5) -0.003(5) 0.024(5) 0.000(5)
C35 0.081(5) 0.057(5) 0.105(6) -0.009(5) 0.025(5) 0.006(4)
C36 0.093(5) 0.065(5) 0.104(5) -0.008(5) 0.005(4) 0.000(4)
C37 0.098(6) 0.077(5) 0.107(6) -0.005(5) 0.021(5) 0.002(5)
C38 0.112(12) 0.105(11) 0.112(12) 0.007(9) 0.014(9) -0.015(9)
C39 0.145(15) 0.161(16) 0.148(16) -0.005(10) 0.017(10) 0.013(10)
C40 0.099(11) 0.113(12) 0.109(12) -0.030(9) 0.023(9) 0.006(9)
C41 0.093(10) 0.089(10) 0.084(10) -0.006(8) 0.015(8) 0.007(8)
C42 0.169(16) 0.149(16) 0.153(16) 0.003(10) 0.029(10) -0.004(10)

loop_
_atom_type_symbol
_atom_type_description
_atom_type_scat_dispersion_real
_atom_type_scat_dispersion_imag
_atom_type_scat_source
C C 0.0033 0.0016 'International Tables Vol C Tables 4.2.6.8 and 6.1.1.4'
H H 0.0000 0.0000 'International Tables Vol C Tables 4.2.6.8 and 6.1.1.4'
U U -9.6767 9.6646 'International Tables Vol C Tables 4.2.6.8 and 6.1.1.4'
O O 0.0106 0.0060 'International Tables Vol C Tables 4.2.6.8 and 6.1.1.4'
P P 0.1023 0.0942 'International Tables Vol C Tables 4.2.6.8 and 6.1.1.4'
S S 0.1246 0.1234 'International Tables Vol C Tables 4.2.6.8 and 6.1.1.4'

loop_
_geom_angle_atom_site_label_1
_geom_angle_atom_site_label_2
_geom_angle_atom_site_label_3
_geom_angle
C1 U O1 104.4(3)
C1 U S2 67.80(19)
O1 U S2 82.62(15)
C1 U S1 67.68(19)
O1 U S1 80.42(18)
S2 U S1 126.04(6)
P1 S1 U 80.24(9)
P2 S2 U 80.36(9)
C1 P1 C2 113.1(4)
C1 P1 C8 115.3(4)
C2 P1 C8 104.1(4)
C1 P1 S1 105.7(3)
C2 P1 S1 107.2(3)
C8 P1 S1 111.3(3)
C1 P2 C20 116.2(4)
C1 P2 C14 110.9(4)
C20 P2 C14 105.1(4)
C1 P2 S2 105.9(3)
C20 P2 S2 108.6(3)
C14 P2 S2 110.0(3)
C34 O1 C37 108.8(7)
C34 O1 U 122.3(5)
C37 O1 U 127.8(6)
P1 C1 P2 139.6(5)
P1 C1 U 106.2(3)
P2 C1 U 105.8(4)
C3 C2 C7 117.3(9)
C3 C2 P1 122.0(8)
C7 C2 P1 120.5(7)
C2 C3 C4 122.5(11)
C2 C3 H3 118.7
C4 C3 H3 118.7
C3 C4 C5 119.2(11)
C3 C4 H4 120.4
C5 C4 H4 120.4
C4 C5 C6 119.6(10)
C4 C5 H5 120.2
C6 C5 H5 120.2
C7 C6 C5 119.5(10)
C7 C6 H6 120.3
C5 C6 H6 120.3
C2 C7 C6 121.9(9)
C2 C7 H7 119.1
C6 C7 H7 119.1
C13 C8 C9 117.8(8)
C13 C8 P1 122.3(7)
C9 C8 P1 119.8(6)
C10 C9 C8 122.0(8)
C10 C9 H9 119.0
C8 C9 H9 119.0
C9 C10 C11 119.2(9)
C9 C10 H10 120.4
C11 C10 H10 120.4
C12 C11 C10 118.8(9)
C12 C11 H11 120.6
C10 C11 H11 120.6
C13 C12 C11 120.0(9)
C13 C12 H12 120.0
C11 C12 H12 120.0
C12 C13 C8 122.0(9)
C12 C13 H13 119.0
C8 C13 H13 119.0
C15 C14 C19 120.1(8)
C15 C14 P2 118.0(6)
C19 C14 P2 121.9(7)
C14 C15 C16 118.6(8)
C14 C15 H15 120.7
C16 C15 H15 120.7
C17 C16 C15 121.4(10)
C17 C16 H16 119.3
C15 C16 H16 119.3
C18 C17 C16 119.5(9)
C18 C17 H17 120.3
C16 C17 H17 120.3
C17 C18 C19 120.6(9)
C17 C18 H18 119.7
C19 C18 H18 119.7
C14 C19 C18 119.9(10)
C14 C19 H19 120.0
C18 C19 H19 120.0
C21 C20 C25 118.4(8)
C21 C20 P2 122.5(6)
C25 C20 P2 119.1(6)
C20 C21 C22 121.2(8)
C20 C21 H21 119.4
C22 C21 H21 119.4
C23 C22 C21 119.9(8)
C23 C22 H22 120.0
C21 C22 H22 120.0
C22 C23 C24 120.7(9)
C22 C23 H23 119.6
C24 C23 H23 119.6
C23 C24 C25 119.4(10)
C23 C24 H24 120.3
C25 C24 H24 120.3
C20 C25 C24 120.1(9)
C20 C25 H25 119.9
C24 C25 H25 119.9
C27 C26 C33 133.7(9)
C27 C26 H26 113.1
C33 C26 H26 113.1
C26 C27 C28 136.4(10)
C26 C27 H27 111.8
C28 C27 H27 111.8
C29 C28 C27 133.5(10)
C29 C28 H28 113.2
C27 C28 H28 113.2
C28 C29 C30 135.5(10)
C28 C29 H29 112.2
C30 C29 H29 112.2
C31 C30 C29 135.2(10)
C31 C30 H30 112.4
C29 C30 H30 112.4
C30 C31 C32 136.1(11)
C30 C31 H31 111.9
C32 C31 H31 111.9
C31 C32 C33 134.5(10)
C31 C32 H32 112.8
C33 C32 H32 112.8
C32 C33 C26 134.8(9)
C32 C33 H33 112.6
C26 C33 H33 112.6
O1 C34 C35 105.8(6)
O1 C34 H34A 110.6
C35 C34 H34A 110.6
O1 C34 H34B 110.6
C35 C34 H34B 110.6
H34A C34 H34B 108.7
C36 C35 C34 107.1(6)
C36 C35 H35A 110.3
C34 C35 H35A 110.3
C36 C35 H35B 110.3
C34 C35 H35B 110.3
H35A C35 H35B 108.6
C37 C36 C35 97.5(7)
C37 C36 H36A 112.3
C35 C36 H36A 112.3
C37 C36 H36B 112.3
C35 C36 H36B 112.3
H36A C36 H36B 109.9
O1 C37 C36 109.1(8)
O1 C37 H37A 109.9
C36 C37 H37A 109.9
O1 C37 H37B 109.9
C36 C37 H37B 109.9
H37A C37 H37B 108.3
C39 C38 H38A 109.5
C39 C38 H38B 109.5
H38A C38 H38B 109.5
C39 C38 H38C 109.5
H38A C38 H38C 109.5
H38B C38 H38C 109.5
C40 C39 C38 111.1(10)
C40 C39 H39A 109.4
C38 C39 H39A 109.4
C40 C39 H39B 109.4
C38 C39 H39B 109.4
H39A C39 H39B 108.0
C39 C40 C41 111.6(9)
C39 C40 H40A 109.3
C41 C40 H40A 109.3
C39 C40 H40B 109.3
C41 C40 H40B 109.3
H40A C40 H40B 108.0
C42 C41 C40 112.3(10)
C42 C41 H41A 109.1
C40 C41 H41A 109.1
C42 C41 H41B 109.1
C40 C41 H41B 109.1
H41A C41 H41B 107.9
C41 C42 H42A 109.5
C41 C42 H42B 109.5
H42A C42 H42B 109.5
C41 C42 H42C 109.5
H42A C42 H42C 109.5
H42B C42 H42C 109.5

loop_
_geom_bond_atom_site_label_1
_geom_bond_atom_site_label_2
_geom_bond_distance
U C1 2.351(8)
U O1 2.475(6)
U C27 2.646(9)
U C26 2.675(9)
U C33 2.683(8)
U C28 2.703(9)
U C29 2.707(10)
U C31 2.711(9)
U C32 2.718(9)
U C30 2.720(11)
U S2 2.906(2)
U S1 2.909(2)
S1 P1 2.027(3)
S2 P2 2.017(3)
P1 C1 1.686(8)
P1 C2 1.799(9)
P1 C8 1.819(8)
P2 C1 1.692(8)
P2 C20 1.826(8)
P2 C14 1.831(8)
O1 C34 1.419(11)
O1 C37 1.449(13)
C2 C3 1.388(13)
C2 C7 1.397(12)
C3 C4 1.396(15)
C3 H3 0.9300
C4 C5 1.395(15)
C4 H4 0.9300
C5 C6 1.404(14)
C5 H5 0.9300
C6 C7 1.395(13)
C6 H6 0.9300
C7 H7 0.9300
C8 C13 1.370(12)
C8 C9 1.392(11)
C9 C10 1.368(11)
C9 H9 0.9300
C10 C11 1.404(12)
C10 H10 0.9300
C11 C12 1.395(13)
C11 H11 0.9300
C12 C13 1.367(12)
C12 H12 0.9300
C13 H13 0.9300
C14 C15 1.385(12)
C14 C19 1.391(12)
C15 C16 1.401(11)
C15 H15 0.9300
C16 C17 1.380(13)
C16 H16 0.9300
C17 C18 1.365(14)
C17 H17 0.9300
C18 C19 1.394(13)
C18 H18 0.9300
C19 H19 0.9300
C20 C21 1.374(11)
C20 C25 1.378(12)
C21 C22 1.384(11)
C21 H21 0.9300
C22 C23 1.354(11)
C22 H22 0.9300
C23 C24 1.360(13)
C23 H23 0.9300
C24 C25 1.410(14)
C24 H24 0.9300
C25 H25 0.9300
C26 C27 1.375(14)
C26 C33 1.419(14)
C26 H26 0.9300
C27 C28 1.410(14)
C27 H27 0.9300
C28 C29 1.389(15)
C28 H28 0.9300
C29 C30 1.395(16)
C29 H29 0.9300
C30 C31 1.357(15)
C30 H30 0.9300
C31 C32 1.381(15)
C31 H31 0.9300
C32 C33 1.408(14)
C32 H32 0.9300
C33 H33 0.9300
C34 C35 1.486(12)
C34 H34A 0.9700
C34 H34B 0.9700
C35 C36 1.535(12)
C35 H35A 0.9700
C35 H35B 0.9700
C36 C37 1.534(14)
C36 H36A 0.9700
C36 H36B 0.9700
C37 H37A 0.9700
C37 H37B 0.9700
C38 C39 1.518(10)
C38 H38A 0.9600
C38 H38B 0.9600
C38 H38C 0.9600
C39 C40 1.498(10)
C39 H39A 0.9700
C39 H39B 0.9700
C40 C41 1.517(9)
C40 H40A 0.9700
C40 H40B 0.9700
C41 C42 1.505(10)
C41 H41A 0.9700
C41 H41B 0.9700
C42 H42A 0.9600
C42 H42B 0.9600
C42 H42C 0.9600
